data_7010355
loop_
_publ_author_name
'Brooks, Neil R.'
'Blake, Alexander J.'
'Champness, Neil R.'
'Cooke, Paul A.'
'Hubberstey, Peter'
'Proserpio, Davide M.'
'Wilson, Claire'
'Schr\"oder, Martin'

_publ_section_title
;
 Discrete molecular and extended polymeric copper(I) halide complexes
 of tetradentate thioether macrocycles
;
_journal_issue 4
_journal_name_full 'Journal of the Chemical Society, Dalton Transactions'
_journal_page_first 456
_journal_paper_doi 10.1039/b008202n
_journal_year 2001
_chemical_formula_moiety 'C2 H4 S Cu I'
_chemical_formula_sum 'C2 H4 Cu I S'
_chemical_formula_weight 250.55
_chemical_name_common '[12]aneS4 tetra(copper(I) iodide)'
_chemical_name_systematic
;
1,4,7,10-tetrathiacyclododecane tetra(copper(I) iodide)
;
_space_group_IT_number 85
_symmetry_cell_setting tetragonal
_symmetry_space_group_name_Hall '-P 4a'
_symmetry_space_group_name_H-M 'P 4/n :2'
_atom_sites_solution_hydrogens geom
_atom_sites_solution_primary direct
_atom_sites_solution_secondary 'difference Fourier synthesis'
_audit_creation_method SHELXL-97
_cell_angle_alpha 90.00
_cell_angle_beta 90.00
_cell_angle_gamma 90.00
_cell_formula_units_Z 8
_cell_length_a 11.2982(9)
_cell_length_b 11.2982(9)
_cell_length_c 8.2530(10)
_cell_measurement_reflns_used 3224
_cell_measurement_temperature 298(2)
_cell_measurement_theta_max 27.8
_cell_measurement_theta_min 2.5
_cell_volume 1053.49(17)
_computing_cell_refinement 'SAINT (Bruker, 1999a)'
_computing_data_collection 'SMART version 5.054 (Bruker, 1998)'
_computing_data_reduction 'SAINT (Bruker, 1999a)'
_computing_molecular_graphics 'SHELXTL/PC (version 5.03)(Sheldrick, 1994)'
_computing_publication_material 'SHELXL-97 (Sheldrick, 1997)'
_computing_structure_refinement 'SHELXL-97 (Sheldrick, 1997)'
_computing_structure_solution 'SHELXS-97 (Sheldrick, 1990)'
_diffrn_ambient_temperature 298(2)
_diffrn_measured_fraction_theta_full 1.000
_diffrn_measured_fraction_theta_max 0.924
_diffrn_measurement_device_type 'Bruker SMART CCD area detector'
_diffrn_measurement_method omega
_diffrn_radiation_monochromator graphite
_diffrn_radiation_source 'fine-focus sealed tube'
_diffrn_radiation_type MoK\a
_diffrn_radiation_wavelength 0.71073
_diffrn_reflns_av_R_equivalents 0.055
_diffrn_reflns_av_sigmaI/netI 0.0168
_diffrn_reflns_limit_h_max 14
_diffrn_reflns_limit_h_min -14
_diffrn_reflns_limit_k_max 9
_diffrn_reflns_limit_k_min -15
_diffrn_reflns_limit_l_max 10
_diffrn_reflns_limit_l_min -9
_diffrn_reflns_number 6486
_diffrn_reflns_theta_full 26.00
_diffrn_reflns_theta_max 28.66
_diffrn_reflns_theta_min 2.47
_diffrn_standards_decay_% 0
_exptl_absorpt_coefficient_mu 10.227
_exptl_absorpt_correction_T_max 0.492
_exptl_absorpt_correction_T_min 0.335
_exptl_absorpt_correction_type multi-scan
_exptl_absorpt_process_details 'SADABS (Bruker, 1999b)'
_exptl_crystal_colour colourless
_exptl_crystal_density_diffrn 3.159
_exptl_crystal_density_meas ?
_exptl_crystal_density_method .
_exptl_crystal_description Plate
_exptl_crystal_F_000 912
_exptl_crystal_size_max 0.20
_exptl_crystal_size_mid 0.13
_exptl_crystal_size_min 0.01
_refine_diff_density_max 0.43
_refine_diff_density_min -0.53
_refine_diff_density_rms 0.088
_refine_ls_extinction_coef none
_refine_ls_extinction_method none
_refine_ls_goodness_of_fit_ref 0.967
_refine_ls_hydrogen_treatment 'riding model'
_refine_ls_matrix_type full
_refine_ls_number_parameters 47
_refine_ls_number_reflns 1261
_refine_ls_number_restraints 0
_refine_ls_restrained_S_all 0.967
_refine_ls_R_factor_all 0.0257
_refine_ls_R_factor_gt 0.0176
_refine_ls_shift/su_max 0.001
_refine_ls_shift/su_mean 0.000
_refine_ls_structure_factor_coef Fsqd
_refine_ls_weighting_details 'w=1/[\s^2^(Fo^2^)+(0.0231P)^2^] where P=(Fo^2^+2Fc^2^)/3'
_refine_ls_weighting_scheme calc
_refine_ls_wR_factor_gt 0.0386
_refine_ls_wR_factor_ref 0.0405
_reflns_number_gt 1039
_reflns_number_total 1261
_reflns_threshold_expression >2sigma(I)
_cod_data_source_file b008202n.txt
_cod_data_source_block i2s4cu
_cod_depositor_comments
;
The following automatic conversions were performed:
'_atom_site_symetry_multiplicity' tag replaced with
'_atom_site_symmetry_multiplicity'.

Automatic conversion script
Id: cif_correct_tags 1440 2010-10-19 06:21:57Z saulius 

The following automatic conversions were performed:

'_refine_ls_weighting_scheme' value 'calc
w=1/[\s^2^(Fo^2^)+(0.0231P)^2^] where P=(Fo^2^+2Fc^2^)/3' was changed
to 'calc'. New tag '_refine_ls_weighting_details' was created. The
value of the new tag was set to 'w=1/[\s^2^(Fo^2^)+(0.0231P)^2^]
where P=(Fo^2^+2Fc^2^)/3'.

Automatic conversion script
Id: cif_fix_values 3143 2015-03-26 13:38:13Z robertas 

The following automatic conversions were performed:

'_atom_sites_solution_primary' value 'direct methods' was changed to
'direct'.

'_atom_sites_solution_hydrogens' value 'placed geometrically' was
changed to 'geom'.

Automatic conversion script
Id: cif_fix_values 6452 2018-10-05 10:23:21Z andrius 
;
_cod_original_sg_symbol_H-M P4/n
_cod_database_code 7010355

loop_
_symmetry_equiv_pos_as_xyz
'x, y, z'
'-x+1/2, -y+1/2, z'
'-y+1/2, x, z'
'y, -x+1/2, z'
'-x, -y, -z'
'x-1/2, y-1/2, -z'
'y-1/2, -x, -z'
'-y, x-1/2, -z'

loop_
_atom_site_label
_atom_site_type_symbol
_atom_site_fract_x
_atom_site_fract_y
_atom_site_fract_z
_atom_site_U_iso_or_equiv
_atom_site_adp_type
_atom_site_occupancy
_atom_site_symmetry_multiplicity
_atom_site_calc_flag
_atom_site_refinement_flags
_atom_site_disorder_assembly
_atom_site_disorder_group
I1 I 0.031594(15) 0.763888(16) 0.83932(2) 0.03477(8) Uani 1 1 d . . .
Cu1 Cu 0.23662(3) 0.86604(3) 0.88070(5) 0.04176(11) Uani 1 1 d . . .
S1 S 0.28689(6) 0.97463(5) 0.65737(8) 0.02718(15) Uani 1 1 d . . .
C2 C 0.1593(2) 1.0593(2) 0.5930(3) 0.0292(6) Uani 1 1 d . . .
H2A H 0.1856 1.1220 0.5211 0.035 Uiso 1 1 calc R . .
H2B H 0.1071 1.0080 0.5316 0.035 Uiso 1 1 calc R . .
C3 C 0.0894(2) 1.1142(2) 0.7314(4) 0.0294(6) Uani 1 1 d . . .
H3A H 0.1428 1.1580 0.8012 0.035 Uiso 1 1 calc R . .
H3B H 0.0533 1.0518 0.7954 0.035 Uiso 1 1 calc R . .

loop_
_atom_site_aniso_label
_atom_site_aniso_U_11
_atom_site_aniso_U_22
_atom_site_aniso_U_33
_atom_site_aniso_U_23
_atom_site_aniso_U_13
_atom_site_aniso_U_12
I1 0.03247(11) 0.03617(12) 0.03566(13) -0.00123(7) -0.00703(8) -0.00049(7)
Cu1 0.0551(2) 0.03177(19) 0.0384(2) 0.00774(16) -0.00610(18) -0.00985(16)
S1 0.0267(3) 0.0251(3) 0.0297(4) -0.0010(3) -0.0001(3) 0.0010(2)
C2 0.0283(13) 0.0330(14) 0.0262(15) -0.0039(11) -0.0032(11) 0.0021(10)
C3 0.0324(13) 0.0259(13) 0.0299(16) 0.0027(11) 0.0022(12) 0.0034(10)

loop_
_atom_type_symbol
_atom_type_description
_atom_type_scat_dispersion_real
_atom_type_scat_dispersion_imag
_atom_type_scat_source
C C 0.0033 0.0016 'International Tables Vol C Tables 4.2.6.8 and 6.1.1.4'
H H 0.0000 0.0000 'International Tables Vol C Tables 4.2.6.8 and 6.1.1.4'
S S 0.1246 0.1234 'International Tables Vol C Tables 4.2.6.8 and 6.1.1.4'
Cu Cu 0.3201 1.2651 'International Tables Vol C Tables 4.2.6.8 and 6.1.1.4'
I I -0.4742 1.8119 'International Tables Vol C Tables 4.2.6.8 and 6.1.1.4'

loop_
_geom_angle_atom_site_label_1
_geom_angle_atom_site_label_2
_geom_angle_atom_site_label_3
_geom_angle
_geom_angle_site_symmetry_1
_geom_angle_site_symmetry_3
_geom_angle_publ_flag
Cu1 I1 Cu1 62.727(15) 8_667 . y
Cu1 I1 Cu1 57.105(14) 8_667 2_565 y
Cu1 I1 Cu1 55.313(13) . 2_565 y
S1 Cu1 I1 116.62(2) . 7_567 y
S1 Cu1 I1 110.63(2) . . y
I1 Cu1 I1 114.692(16) 7_567 . y
S1 Cu1 Cu1 120.31(2) . 2_565 ?
I1 Cu1 Cu1 115.338(10) 7_567 2_565 ?
I1 Cu1 Cu1 70.273(15) . 2_565 ?
S1 Cu1 Cu1 132.90(3) . 7_567 ?
I1 Cu1 Cu1 58.783(17) 7_567 7_567 ?
I1 Cu1 Cu1 112.595(15) . 7_567 ?
Cu1 Cu1 Cu1 60.894(9) 2_565 7_567 ?
S1 Cu1 Cu1 168.73(3) . 8_667 ?
I1 Cu1 Cu1 69.25(2) 7_567 8_667 ?
I1 Cu1 Cu1 58.490(12) . 8_667 ?
Cu1 Cu1 Cu1 60.894(9) 2_565 8_667 ?
Cu1 Cu1 Cu1 58.212(18) 7_567 8_667 ?
S1 Cu1 I1 87.38(2) . 2_565 y
I1 Cu1 I1 102.339(13) 7_567 2_565 y
I1 Cu1 I1 122.651(14) . 2_565 y
Cu1 Cu1 I1 54.415(14) 2_565 2_565 ?
Cu1 Cu1 I1 53.647(12) 7_567 2_565 ?
Cu1 Cu1 I1 100.996(12) 8_667 2_565 ?
C2 S1 C3 102.21(12) . 3_665 ?
C2 S1 Cu1 108.81(9) . . ?
C3 S1 Cu1 105.34(9) 3_665 . ?
C3 C2 S1 114.13(19) . . ?
C2 C3 S1 111.6(2) . 4_465 ?

loop_
_geom_bond_atom_site_label_1
_geom_bond_atom_site_label_2
_geom_bond_distance
_geom_bond_site_symmetry_2
_geom_bond_publ_flag
I1 Cu1 2.6104(4) . y
I1 Cu1 2.6023(5) 8_667 y
I1 Cu1 3.0215(5) 2_565 y
Cu1 S1 2.2858(8) . y
Cu1 I1 2.6023(5) 7_567 ?
Cu1 Cu1 2.6394(7) 2_565 ?
Cu1 Cu1 2.7130(7) 7_567 ?
Cu1 Cu1 2.7130(7) 8_667 ?
Cu1 I1 3.0215(5) 2_565 ?
S1 C2 1.810(3) . ?
S1 C3 1.817(3) 3_665 ?
C2 C3 1.521(4) . ?
C3 S1 1.817(3) 4_465 ?

loop_
_geom_torsion_atom_site_label_1
_geom_torsion_atom_site_label_2
_geom_torsion_atom_site_label_3
_geom_torsion_atom_site_label_4
_geom_torsion
_geom_torsion_site_symmetry_1
_geom_torsion_site_symmetry_2
_geom_torsion_site_symmetry_3
_geom_torsion_site_symmetry_4
_geom_torsion_publ_flag
Cu1 I1 Cu1 S1 -176.75(3) 8_667 . . . ?
Cu1 I1 Cu1 S1 115.97(2) 2_565 . . . ?
Cu1 I1 Cu1 I1 -42.329(17) 8_667 . . 7_567 ?
Cu1 I1 Cu1 I1 -109.605(13) 2_565 . . 7_567 ?
Cu1 I1 Cu1 Cu1 67.276(12) 8_667 . . 2_565 ?
Cu1 I1 Cu1 Cu1 22.424(18) 8_667 . . 7_567 ?
Cu1 I1 Cu1 Cu1 -44.85(2) 2_565 . . 7_567 ?
Cu1 I1 Cu1 Cu1 -67.276(12) 2_565 . . 8_667 ?
Cu1 I1 Cu1 I1 82.697(16) 8_667 . . 2_565 ?
Cu1 I1 Cu1 I1 15.42(2) 2_565 . . 2_565 ?
I1 Cu1 S1 C2 -88.34(9) 7_567 . . . ?
I1 Cu1 S1 C2 45.12(9) . . . . ?
Cu1 Cu1 S1 C2 123.72(9) 2_565 . . . ?
Cu1 Cu1 S1 C2 -159.34(9) 7_567 . . . ?
Cu1 Cu1 S1 C2 30.79(18) 8_667 . . . ?
I1 Cu1 S1 C2 169.16(9) 2_565 . . . ?
I1 Cu1 S1 C3 20.63(9) 7_567 . . 3_665 ?
I1 Cu1 S1 C3 154.09(9) . . . 3_665 ?
Cu1 Cu1 S1 C3 -127.31(9) 2_565 . . 3_665 ?
Cu1 Cu1 S1 C3 -50.36(10) 7_567 . . 3_665 ?
Cu1 Cu1 S1 C3 139.77(15) 8_667 . . 3_665 ?
I1 Cu1 S1 C3 -81.86(9) 2_565 . . 3_665 ?
C3 S1 C2 C3 -69.6(2) 3_665 . . . y
Cu1 S1 C2 C3 41.4(2) . . . . ?
S1 C2 C3 S1 172.55(13) . . . 4_465 y
C2 C3 S1 C2 -74.2(2) . . 4_465 4_465 y
